data_4029221
loop_
_publ_author_name
'Fallon, Thomas'
'Willis, Anthony C'
'Paddon-Row, Michael N'
'Sherburn, Michael S'

_publ_section_title
;
 Furanodendralenes.
;
_journal_issue 7
_journal_name_full 'The Journal of organic chemistry'
_journal_page_first 3185
_journal_page_last 3193
_journal_paper_doi 10.1021/jo500458y
_journal_volume 79
_journal_year 2014
_chemical_compound_source local
_chemical_formula_moiety 'C16 H16 N2 O5'
_chemical_formula_sum 'C16 H16 N2 O5'
_chemical_formula_weight 316.31
_space_group_IT_number 14
_symmetry_cell_setting monoclinic
_symmetry_space_group_name_Hall '-P 2ybc'
_symmetry_space_group_name_H-M 'P 1 21/c 1'
_atom_sites_solution_hydrogens geom
_atom_sites_solution_primary direct
_audit_creation_date 10-08-12
_audit_creation_method CRYSTALS_ver_12.87
_audit_update_record
;
2010-08-12 - Report on C16 H16 N2 O5
             by Anthony C. Willis
             for Thomas Fallon and Mick Sherburn
2010-08-12 - passes checkcif tests with minor warnings
;
_cell_angle_alpha 90
_cell_angle_beta 102.552(2)
_cell_angle_gamma 90
_cell_formula_units_Z 4
_cell_length_a 11.6839(4)
_cell_length_b 6.7445(2)
_cell_length_c 18.8610(6)
_cell_measurement_reflns_used 37745
_cell_measurement_temperature 200
_cell_measurement_theta_max 25
_cell_measurement_theta_min 2.6
_cell_volume 1450.76(8)
_computing_cell_refinement 'DENZO/SCALEPACK (Otwinowski & Minor, 1997)'
_computing_data_collection 'COLLECT (Nonius, 2001).'
_computing_data_reduction 'DENZO/SCALEPACK (Otwinowski & Minor, 1997)'
_computing_molecular_graphics
; 
ORTEP-II (Johnson 1976) in teXsan (MSC, 1992-1997)
;
_computing_publication_material 'CRYSTALS (Betteridge et al., 2003)'
_computing_structure_refinement 'CRYSTALS (Betteridge et al., 2003)'
_computing_structure_solution 'SIR92 (Altomare et al., 1994)'
_diffrn_ambient_temperature 200
_diffrn_measured_fraction_theta_full 0.998
_diffrn_measured_fraction_theta_max 0.998
_diffrn_measurement_device 'Nonius KappaCCD'
_diffrn_measurement_device_type Area
_diffrn_measurement_method ' \f and \w scans with CCD '
_diffrn_radiation_monochromator graphite
_diffrn_radiation_type 'Mo K\a'
_diffrn_radiation_wavelength 0.71073
_diffrn_reflns_av_R_equivalents 0.050
_diffrn_reflns_limit_h_max 13
_diffrn_reflns_limit_h_min -13
_diffrn_reflns_limit_k_max 7
_diffrn_reflns_limit_k_min -8
_diffrn_reflns_limit_l_max 22
_diffrn_reflns_limit_l_min -22
_diffrn_reflns_number 21221
_diffrn_reflns_theta_full 25.011
_diffrn_reflns_theta_max 25.011
_diffrn_reflns_theta_min 3.131
_diffrn_standards_number 0
_exptl_absorpt_coefficient_mu 0.109
_exptl_absorpt_correction_T_max 0.995
_exptl_absorpt_correction_T_min 0.974
_exptl_absorpt_correction_type integration
_exptl_absorpt_process_details
;
via Gaussian method (Coppens, 1970) implemented in maXus (2000)
;
_exptl_crystal_colour colourless
_exptl_crystal_density_diffrn 1.448
_exptl_crystal_density_method 'not measured'
_exptl_crystal_description needle
_exptl_crystal_F_000 664
_exptl_crystal_size_max 0.430
_exptl_crystal_size_mid 0.070
_exptl_crystal_size_min 0.050
_refine_diff_density_max 0.31
_refine_diff_density_min -0.26
_refine_ls_extinction_coef 170(20)
_refine_ls_extinction_method 'Larson (1970), Equation 22'
_refine_ls_goodness_of_fit_ref 0.9952
_refine_ls_hydrogen_treatment refxyz
_refine_ls_matrix_type full
_refine_ls_number_parameters 257
_refine_ls_number_reflns 2539
_refine_ls_number_restraints 0
_refine_ls_R_factor_all 0.0560
_refine_ls_R_factor_gt 0.0398
_refine_ls_shift/su_max 0.0116028
_refine_ls_shift/su_mean 0.003
_refine_ls_structure_factor_coef Fsqd
_refine_ls_weighting_details
;
 Method= Modified Sheldrick 
 w=1/[\s^2^(F^2^) + ( 0.05P)^2^ + 0.56P] 
 ,where P=(max(Fo^2^,0) + 2Fc^2^)/3 
;
_refine_ls_weighting_scheme calc
_refine_ls_wR_factor_all 0.0982
_refine_ls_wR_factor_gt 0.0904
_refine_ls_wR_factor_ref 0.0982
_reflns_limit_h_max 13
_reflns_limit_h_min -13
_reflns_limit_k_max 8
_reflns_limit_k_min 0
_reflns_limit_l_max 22
_reflns_limit_l_min 0
_reflns_number_gt 1985
_reflns_number_total 2539
_reflns_threshold_expression I>2.0\s(I)
_oxford_diffrn_Wilson_B_factor 3.31
_oxford_diffrn_Wilson_scale 2.66
_oxford_refine_ls_r_factor_ref 0.0560
_oxford_refine_ls_scale 0.636(2)
_oxford_reflns_number_all 2539
_oxford_reflns_threshold_expression_ref I>-10.0\s(I)
_oxford_structure_analysis_title '8121204 she1022'
_cod_data_source_file jo500458y_si_003.cif
_cod_data_source_block she1022
_cod_depositor_comments
;The following automatic conversions were performed:

'_symmetry_cell_setting'
 value 'Monoclinic' changed to 'monoclinic'
according
 to
/usr/data/users/saulius/automatic-downloads/rss-feeds/ACS/lib/dictionaries/cif_core.dic
dictionary
 named 'cif_core.dic' version 2.4.2 from 2011-04-26.

Automatic conversion
 script
Id: cif_fix_values 2281 2013-09-26 08:29:07Z andrius  Adding full
 bibliography for /tmp/tmp-cod-update-bibliographies-17276/cifs/4029221.cif.
;
_cod_original_sg_symbol_H-M 'P 1 21/c 1 '
_cod_database_code 4029221

loop_
_symmetry_equiv_pos_as_xyz
x,y,z
-x,-y,-z
-x,y+1/2,-z+1/2
x,-y+1/2,z+1/2

loop_
_atom_site_label
_atom_site_type_symbol
_atom_site_fract_x
_atom_site_fract_y
_atom_site_fract_z
_atom_site_U_iso_or_equiv
_atom_site_occupancy
_atom_site_adp_type
O1 O 0.43802(11) 0.50495(19) 0.42377(6) 0.0415 1.0000 Uani
C2 C 0.46204(17) 0.7158(3) 0.42398(10) 0.0412 1.0000 Uani
C3 C 0.36569(16) 0.7839(3) 0.36295(10) 0.0386 1.0000 Uani
C4 C 0.35337(15) 0.6198(3) 0.30686(9) 0.0333 1.0000 Uani
C5 C 0.44163(16) 0.4698(3) 0.34862(9) 0.0354 1.0000 Uani
C6 C 0.56588(16) 0.5424(3) 0.34771(9) 0.0361 1.0000 Uani
C7 C 0.65934(16) 0.4012(3) 0.38711(9) 0.0409 1.0000 Uani
O8 O 0.67761(12) 0.2328(2) 0.36984(7) 0.0530 1.0000 Uani
N9 N 0.72353(13) 0.4952(3) 0.44765(8) 0.0445 1.0000 Uani
C10 C 0.8226(2) 0.4027(5) 0.49730(13) 0.0626 1.0000 Uani
C11 C 0.68607(18) 0.6864(3) 0.45624(10) 0.0464 1.0000 Uani
O12 O 0.73415(13) 0.7989(2) 0.50337(8) 0.0620 1.0000 Uani
C13 C 0.57816(17) 0.7260(3) 0.39723(10) 0.0402 1.0000 Uani
C14 C 0.29078(18) 0.9323(3) 0.35627(11) 0.0463 1.0000 Uani
C15 C 0.19393(18) 0.9345(3) 0.28921(12) 0.0471 1.0000 Uani
C16 C 0.13716(16) 0.7277(3) 0.27630(10) 0.0398 1.0000 Uani
C17 C 0.06798(16) 0.7082(3) 0.19921(11) 0.0443 1.0000 Uani
O18 O -0.00490(13) 0.8228(2) 0.16651(9) 0.0621 1.0000 Uani
N19 N 0.10126(13) 0.5358(2) 0.16988(8) 0.0406 1.0000 Uani
C20 C 0.0539(2) 0.4696(4) 0.09587(12) 0.0544 1.0000 Uani
C21 C 0.19539(15) 0.4436(3) 0.21534(10) 0.0357 1.0000 Uani
O22 O 0.24468(11) 0.30003(18) 0.19748(7) 0.0437 1.0000 Uani
C23 C 0.22415(15) 0.5532(3) 0.28665(10) 0.0348 1.0000 Uani
H21 H 0.4646(17) 0.776(3) 0.4728(11) 0.0491 1.0000 Uiso
H41 H 0.3754(16) 0.660(3) 0.2622(10) 0.0389 1.0000 Uiso
H51 H 0.4255(17) 0.329(3) 0.3372(10) 0.0410 1.0000 Uiso
H61 H 0.5781(16) 0.568(3) 0.2997(10) 0.0418 1.0000 Uiso
H101 H 0.844(2) 0.491(4) 0.5373(17) 0.0941 1.0000 Uiso
H102 H 0.886(3) 0.391(4) 0.4725(15) 0.0930 1.0000 Uiso
H103 H 0.799(3) 0.266(4) 0.5126(16) 0.0942 1.0000 Uiso
H131 H 0.5877(17) 0.848(3) 0.3752(11) 0.0474 1.0000 Uiso
H141 H 0.2926(18) 1.034(3) 0.3949(11) 0.0564 1.0000 Uiso
H151 H 0.1342(19) 1.035(3) 0.2921(11) 0.0563 1.0000 Uiso
H152 H 0.2231(19) 0.970(3) 0.2462(12) 0.0557 1.0000 Uiso
H161 H 0.0811(18) 0.709(3) 0.3076(11) 0.0483 1.0000 Uiso
H201 H -0.017(2) 0.548(4) 0.0789(14) 0.0815 1.0000 Uiso
H202 H 0.109(2) 0.485(4) 0.0644(14) 0.0808 1.0000 Uiso
H203 H 0.039(2) 0.325(4) 0.0969(14) 0.0804 1.0000 Uiso
H231 H 0.2095(16) 0.465(3) 0.3229(10) 0.0414 1.0000 Uiso

loop_
_atom_site_aniso_label
_atom_site_aniso_U_11
_atom_site_aniso_U_22
_atom_site_aniso_U_33
_atom_site_aniso_U_23
_atom_site_aniso_U_13
_atom_site_aniso_U_12
O1 0.0502(8) 0.0450(8) 0.0305(6) 0.0027(6) 0.0112(5) -0.0028(6)
C2 0.0487(11) 0.0429(11) 0.0329(9) -0.0071(8) 0.0108(8) -0.0031(9)
C3 0.0454(10) 0.0334(10) 0.0400(10) -0.0046(8) 0.0157(8) -0.0039(8)
C4 0.0382(10) 0.0318(9) 0.0313(9) 0.0011(7) 0.0106(8) -0.0015(8)
C5 0.0416(10) 0.0348(10) 0.0303(9) -0.0012(8) 0.0089(7) -0.0011(8)
C6 0.0403(10) 0.0398(10) 0.0279(8) -0.0017(8) 0.0069(7) -0.0007(8)
C7 0.0396(10) 0.0497(12) 0.0341(9) -0.0028(9) 0.0092(8) 0.0009(9)
O8 0.0537(9) 0.0527(9) 0.0487(8) -0.0076(7) 0.0027(6) 0.0143(7)
N9 0.0406(9) 0.0571(10) 0.0331(8) -0.0039(7) 0.0019(7) 0.0021(8)
C10 0.0478(13) 0.0896(19) 0.0440(12) -0.0044(13) -0.0037(10) 0.0119(13)
C11 0.0452(11) 0.0577(12) 0.0365(10) -0.0096(10) 0.0094(8) -0.0076(10)
O12 0.0597(9) 0.0736(10) 0.0483(8) -0.0225(8) 0.0022(7) -0.0110(8)
C13 0.0444(11) 0.0397(10) 0.0363(9) -0.0052(8) 0.0086(8) -0.0039(9)
C14 0.0505(12) 0.0387(11) 0.0530(12) -0.0095(9) 0.0185(10) -0.0014(9)
C15 0.0441(11) 0.0344(10) 0.0644(13) 0.0008(9) 0.0150(10) 0.0059(9)
C16 0.0373(10) 0.0373(10) 0.0478(11) 0.0017(8) 0.0159(9) 0.0017(8)
C17 0.0333(10) 0.0421(11) 0.0581(12) 0.0058(10) 0.0111(9) 0.0016(9)
O18 0.0460(8) 0.0576(9) 0.0770(10) 0.0075(8) 0.0007(8) 0.0135(7)
N19 0.0353(8) 0.0435(9) 0.0422(8) 0.0016(7) 0.0065(7) -0.0012(7)
C20 0.0522(13) 0.0631(15) 0.0439(11) -0.0010(11) 0.0019(10) -0.0030(12)
C21 0.0341(9) 0.0316(9) 0.0431(10) 0.0033(8) 0.0120(8) -0.0037(8)
O22 0.0478(8) 0.0345(7) 0.0488(8) -0.0034(6) 0.0108(6) 0.0005(6)
C23 0.0369(10) 0.0314(9) 0.0377(9) 0.0048(8) 0.0119(8) -0.0007(8)

loop_
_atom_type_symbol
_atom_type_scat_dispersion_real
_atom_type_scat_dispersion_imag
_atom_type_scat_Cromer_Mann_a1
_atom_type_scat_Cromer_Mann_b1
_atom_type_scat_Cromer_Mann_a2
_atom_type_scat_Cromer_Mann_b2
_atom_type_scat_Cromer_Mann_a3
_atom_type_scat_Cromer_Mann_b3
_atom_type_scat_Cromer_Mann_a4
_atom_type_scat_Cromer_Mann_b4
_atom_type_scat_Cromer_Mann_c
_atom_type_scat_source
C 0.0033 0.0016 2.3100 20.8439 1.0200 10.2075 1.5886 0.5687 0.8650 51.6512 0.2156 'International Tables Vol C 4.2.6.8 and 6.1.1.4'
H 0.0000 0.0000 0.4930 10.5109 0.3229 26.1257 0.1402 3.1424 0.0408 57.7998 0.0030 'International Tables Vol C 4.2.6.8 and 6.1.1.4'
N 0.0061 0.0033 12.2126 0.0057 3.1322 9.8933 2.0125 28.9975 1.1663 0.5826 -11.5290 'International Tables Vol C 4.2.6.8 and 6.1.1.4'
O 0.0106 0.0060 3.0485 13.2771 2.2868 5.7011 1.5463 0.3239 0.8670 32.9089 0.2508 'International Tables Vol C 4.2.6.8 and 6.1.1.4'

loop_
_exptl_crystal_face_index_h
_exptl_crystal_face_index_k
_exptl_crystal_face_index_l
_exptl_crystal_face_perp_dist
1 0 0 0.001
-1 0 0 0.050
0 -1 0 0.230
0 0 1 0.020
0 0 -1 0.055
-1 1 1 0.157
-4 1 -4 0.080

loop_
_geom_angle_atom_site_label_1
_geom_angle_atom_site_label_2
_geom_angle_atom_site_label_3
_geom_angle
_geom_angle_publ_flag
C2 O1 C5 96.71(12) yes
O1 C2 C3 100.72(14) yes
O1 C2 C13 103.03(15) yes
C3 C2 C13 107.56(14) yes
O1 C2 H21 111.7(11) no
C3 C2 H21 116.7(11) no
C13 C2 H21 115.4(12) no
C2 C3 C4 104.72(15) yes
C2 C3 C14 132.81(18) yes
C4 C3 C14 121.85(18) yes
C3 C4 C5 99.90(14) yes
C3 C4 C23 108.94(14) yes
C5 C4 C23 116.61(14) yes
C3 C4 H41 113.4(11) no
C5 C4 H41 110.8(11) no
C23 C4 H41 107.2(11) no
C4 C5 O1 103.61(13) yes
C4 C5 C6 108.38(14) yes
O1 C5 C6 100.81(13) yes
C4 C5 H51 116.7(11) no
O1 C5 H51 109.1(11) no
C6 C5 H51 116.3(11) no
C5 C6 C7 112.09(15) yes
C5 C6 C13 102.33(14) yes
C7 C6 C13 104.22(14) yes
C5 C6 H61 113.7(11) no
C7 C6 H61 109.7(11) no
C13 C6 H61 114.3(11) no
C6 C7 O8 127.33(17) yes
C6 C7 N9 108.79(16) yes
O8 C7 N9 123.89(18) yes
C7 N9 C10 123.24(19) yes
C7 N9 C11 113.40(16) yes
C10 N9 C11 123.36(18) yes
N9 C10 H101 106.0(17) no
N9 C10 H102 108.1(17) no
H101 C10 H102 110(2) no
N9 C10 H103 110.2(16) no
H101 C10 H103 113(2) no
H102 C10 H103 110(2) no
N9 C11 O12 124.24(19) yes
N9 C11 C13 108.22(16) yes
O12 C11 C13 127.5(2) yes
C6 C13 C2 100.92(14) yes
C6 C13 C11 104.91(16) yes
C2 C13 C11 113.67(15) yes
C6 C13 H131 116.1(12) no
C2 C13 H131 112.3(12) no
C11 C13 H131 108.6(12) no
C3 C14 C15 116.80(18) yes
C3 C14 H141 122.9(12) no
C15 C14 H141 120.1(12) no
C14 C15 C16 110.10(17) yes
C14 C15 H151 112.0(12) no
C16 C15 H151 110.2(12) no
C14 C15 H152 111.5(12) no
C16 C15 H152 107.9(13) no
H151 C15 H152 104.9(17) no
C15 C16 C17 110.68(16) yes
C15 C16 C23 114.97(15) yes
C17 C16 C23 104.87(15) yes
C15 C16 H161 110.0(11) no
C17 C16 H161 106.4(11) no
C23 C16 H161 109.5(11) no
C16 C17 O18 127.17(18) yes
C16 C17 N19 108.74(15) yes
O18 C17 N19 124.09(19) yes
C17 N19 C20 124.20(17) yes
C17 N19 C21 112.66(15) yes
C20 N19 C21 122.69(17) yes
N19 C20 H201 105.5(15) no
N19 C20 H202 112.8(15) no
H201 C20 H202 112(2) no
N19 C20 H203 108.4(15) no
H201 C20 H203 113(2) no
H202 C20 H203 105(2) no
N19 C21 O22 123.24(17) yes
N19 C21 C23 108.94(15) yes
O22 C21 C23 127.81(17) yes
C16 C23 C4 113.14(14) yes
C16 C23 C21 104.41(15) yes
C4 C23 C21 112.34(14) yes
C16 C23 H231 110.7(11) no
C4 C23 H231 109.0(11) no
C21 C23 H231 107.0(11) no

loop_
_geom_bond_atom_site_label_1
_geom_bond_atom_site_label_2
_geom_bond_distance
_geom_bond_publ_flag
O1 C2 1.449(2) yes
O1 C5 1.447(2) yes
C2 C3 1.497(3) yes
C2 C13 1.548(3) yes
C2 H21 1.00(2) no
C3 C4 1.516(2) yes
C3 C14 1.318(3) yes
C4 C5 1.534(2) yes
C4 C23 1.541(2) yes
C4 H41 0.972(19) no
C5 C6 1.536(3) yes
C5 H51 0.983(19) no
C6 C7 1.516(3) yes
C6 C13 1.539(2) yes
C6 H61 0.962(19) no
C7 O8 1.213(2) yes
C7 N9 1.377(2) yes
N9 C10 1.461(3) yes
N9 C11 1.383(3) yes
C10 H101 0.95(3) no
C10 H102 0.96(3) no
C10 H103 1.02(3) no
C11 O12 1.210(2) yes
C11 C13 1.513(3) yes
C13 H131 0.94(2) no
C14 C15 1.503(3) yes
C14 H141 1.00(2) no
C15 C16 1.541(3) yes
C15 H151 0.98(2) no
C15 H152 0.98(2) no
C16 C17 1.508(3) yes
C16 C23 1.539(2) yes
C16 H161 0.98(2) no
C17 O18 1.214(2) yes
C17 N19 1.379(2) yes
N19 C20 1.456(3) yes
N19 C21 1.386(2) yes
C20 H201 0.98(3) no
C20 H202 0.98(3) no
C20 H203 0.99(3) no
C21 O22 1.211(2) yes
C21 C23 1.507(3) yes
C23 H231 0.952(19) no

loop_
_geom_contact_atom_site_label_1
_geom_contact_atom_site_label_2
_geom_contact_distance
_geom_contact_site_symmetry_2
_geom_contact_publ_flag
O1 O1 2.926(2) 2_666 no
O1 C11 3.212(2) 2_666 no
O1 C2 3.220(2) 2_666 no
O1 O12 3.367(2) 2_666 no
O1 N9 3.381(2) 2_666 no
O8 C21 3.102(2) 3_645 no
O8 N19 3.137(2) 3_645 no
O8 C4 3.361(2) 3_645 no
O8 O22 3.385(2) 3_645 no
O8 C17 3.499(3) 3_645 no
O8 C20 3.540(3) 3_645 no
O12 C14 3.273(3) 2_676 no
O18 C23 3.277(2) 3 no
O18 C16 3.425(2) 3 no
O18 C21 3.569(3) 3 no
O22 C13 3.055(3) 3_645 no
O22 C6 3.076(2) 3_645 no
O22 C15 3.141(2) 1_545 no
O22 C11 3.266(2) 3_645 no
O22 C7 3.438(2) 3_645 no
O22 N9 3.507(2) 3_645 no
C20 C20 3.585(4) 2_565 no

loop_
_geom_torsion_atom_site_label_1
_geom_torsion_atom_site_label_2
_geom_torsion_atom_site_label_3
_geom_torsion_atom_site_label_4
_geom_torsion
_geom_torsion_publ_flag
O1 C2 C3 C4 -37.4(2) no
O1 C2 C3 C14 133.3(2) no
O1 C2 C13 C6 30.2(2) no
O1 C2 C13 C11 -81.5(2) no
O1 C5 C4 C3 30.5(2) no
O1 C5 C4 C23 -86.6(2) no
O1 C5 C6 C7 72.3(2) no
O1 C5 C6 C13 -38.8(2) no
O8 C7 N9 C10 1.1(3) no
O8 C7 N9 C11 -179.8(2) no
O8 C7 C6 C5 65.8(3) no
O8 C7 C6 C13 175.7(2) no
O12 C11 N9 C7 -175.7(2) no
O12 C11 N9 C10 3.5(3) no
O12 C11 C13 C2 -77.6(3) no
O12 C11 C13 C6 173.1(2) no
O18 C17 N19 C20 0.4(3) no
O18 C17 N19 C21 172.9(2) no
O18 C17 C16 C15 -50.0(3) no
O18 C17 C16 C23 -174.6(2) no
O22 C21 N19 C17 -173.4(2) no
O22 C21 N19 C20 -0.8(3) no
O22 C21 C23 C4 53.9(3) no
O22 C21 C23 C16 176.9(2) no
N9 C7 C6 C5 -114.4(2) no
N9 C7 C6 C13 -4.5(2) no
N9 C11 C13 C2 102.8(2) no
N9 C11 C13 C6 -6.5(2) no
N19 C17 C16 C15 129.5(2) no
N19 C17 C16 C23 5.0(2) no
N19 C21 C23 C4 -125.0(2) no
N19 C21 C23 C16 -2.0(2) no
C2 O1 C5 C4 -54.2(2) no
C2 O1 C5 C6 58.0(2) no
C2 C3 C4 C5 4.3(2) no
C2 C3 C4 C23 127.0(2) no
C2 C3 C14 C15 -171.1(2) no
C2 C13 C6 C5 5.0(2) no
C2 C13 C6 C7 -111.9(2) no
C3 C2 O1 C5 55.9(2) no
C3 C2 C13 C6 -75.6(2) no
C3 C2 C13 C11 172.6(2) no
C3 C4 C5 C6 -76.0(2) no
C3 C4 C23 C16 42.9(2) no
C3 C4 C23 C21 160.8(2) no
C3 C14 C15 C16 46.8(3) no
C4 C3 C2 C13 70.1(2) no
C4 C3 C14 C15 -1.6(3) no
C4 C5 C6 C7 -179.3(1) no
C4 C5 C6 C13 69.6(2) no
C4 C23 C16 C15 -1.1(2) no
C4 C23 C16 C17 120.7(2) no
C5 O1 C2 C13 -55.2(1) no
C5 C4 C3 C14 -167.7(2) no
C5 C4 C23 C16 154.9(2) no
C5 C4 C23 C21 -87.2(2) no
C5 C6 C13 C11 123.4(2) no
C6 C5 C4 C23 166.9(2) no
C6 C7 N9 C10 -178.7(2) no
C6 C7 N9 C11 0.5(2) no
C7 N9 C11 C13 3.9(2) no
C7 C6 C13 C11 6.5(2) no
C10 N9 C11 C13 -176.9(2) no
C13 C2 C3 C14 -119.2(3) no
C14 C3 C4 C23 -45.0(3) no
C14 C15 C16 C17 -162.3(2) no
C14 C15 C16 C23 -43.7(2) no
C15 C16 C23 C21 -123.5(2) no
C16 C17 N19 C20 -179.2(2) no
C16 C17 N19 C21 -6.7(2) no
C17 N19 C21 C23 5.5(2) no
C17 C16 C23 C21 -1.7(2) no
C20 N19 C21 C23 178.1(2) no
